data_4116758
loop_
_publ_author_name
'Aya Tanatani'
'Kentaro Yamaguchi'
'Isao Azumaya'
'Ryuuta Fukutomi'
'Koichi Shudo'
'Hiroyuki Kagechika'

_publ_section_title
;
 N-Methylated Diphenylguanidines: Conformations, Propeller-Type Molecular
 Chirality, and Construction of Water-Soluble Oligomers with Multilayered
 Aromatic Structures
;
_journal_name_full 'Journal of the American Chemical Society'
_journal_page_first 6433
_journal_page_last 6442
_journal_paper_doi 10.1021/ja9806534
_journal_volume 120
_journal_year 1998
_chemical_formula_sum 'C42 H58 Cl4 N12 O2'
_chemical_formula_weight 904.81
_space_group_IT_number 14
_symmetry_cell_setting monoclinic
_symmetry_Int_Tables_number 14
_symmetry_space_group_name_Hall '-P 2ybc'
_symmetry_space_group_name_H-M 'P 1 21/c 1'
_audit_creation_date 'Fri Jan  9 15:46:26 1998'
_audit_creation_method 'from TEXRAY.INF file'
_cell_angle_alpha 90
_cell_angle_beta 93.52(1)
_cell_angle_gamma 90
_cell_formula_units_Z 4
_cell_length_a 11.647(2)
_cell_length_b 25.027(3)
_cell_length_c 15.866(2)
_cell_measurement_reflns_used 0
_cell_measurement_temperature 123.2
_cell_measurement_theta_max 0.0
_cell_measurement_theta_min 0.0
_cell_volume 4616.0(11)
_computing_cell_refinement 'MSC/AFC Diffractometer Control'
_computing_data_collection 'MSC/AFC Diffractometer Control'
_computing_data_reduction teXsan
_computing_publication_material teXsan
_computing_structure_refinement teXsan
_diffrn_ambient_temperature 123.2
_diffrn_measurement_device 'Rigaku RAXISII'
_diffrn_orient_matrix_UB_11 0.00000
_diffrn_orient_matrix_UB_12 0.00000
_diffrn_orient_matrix_UB_13 0.00000
_diffrn_orient_matrix_UB_21 0.00000
_diffrn_orient_matrix_UB_22 0.00000
_diffrn_orient_matrix_UB_23 0.00000
_diffrn_orient_matrix_UB_31 0.00000
_diffrn_orient_matrix_UB_32 0.00000
_diffrn_orient_matrix_UB_33 0.00000
_diffrn_radiation_detector 'Imaging Plate'
_diffrn_radiation_monochromator graphite
_diffrn_radiation_source 'Rigaku rotating anode'
_diffrn_radiation_type 'Mo K\a'
_diffrn_radiation_wavelength 0.7107
_diffrn_reflns_av_R_equivalents 0.000
_diffrn_reflns_av_sigmaI/netI 0.029
_diffrn_reflns_limit_h_max 0
_diffrn_reflns_limit_h_min -12
_diffrn_reflns_limit_k_max 26
_diffrn_reflns_limit_k_min 0
_diffrn_reflns_limit_l_max 16
_diffrn_reflns_limit_l_min -16
_diffrn_reflns_number 5313
_diffrn_reflns_reduction_process 'Lp corrections applied'
_diffrn_reflns_theta_max 0.00
_diffrn_reflns_theta_min 0.00
_diffrn_standards_decay_% 0.00
_diffrn_standards_interval_count 0
_diffrn_standards_number 0
_exptl_absorpt_coefficient_mu 0.306
_exptl_absorpt_correction_T_max 1.090
_exptl_absorpt_correction_T_min 0.838
_exptl_crystal_colour clear
_exptl_crystal_density_diffrn 1.302
_exptl_crystal_description needle
_exptl_crystal_F_000 1912.00
_exptl_crystal_size_max 0.350
_exptl_crystal_size_mid 0.300
_exptl_crystal_size_min 0.300
_refine_diff_density_max 0.47
_refine_diff_density_min -0.53
_refine_ls_extinction_method none
_refine_ls_goodness_of_fit_obs 4.230
_refine_ls_hydrogen_treatment noref
_refine_ls_matrix_type full
_refine_ls_number_constraints 0
_refine_ls_number_parameters 541
_refine_ls_number_reflns 4814
_refine_ls_number_restraints 0
_refine_ls_R_factor_obs 0.0661
_refine_ls_shift/esd_max 0.0640
_refine_ls_shift/esd_mean 0.0100
_refine_ls_structure_factor_coef F
_refine_ls_weighting_details 'w = 1/[\s^2^(Fo) + 0.00010|Fo|^2^]'
_refine_ls_weighting_scheme calc
_refine_ls_wR_factor_obs 0.0814
_reflns_number_observed 4814
_reflns_number_total 5313
_reflns_observed_criterion >3.0sigma(I)
_cod_data_source_file ja9806534_12.cif
_cod_data_source_block Compound_11b
_cod_depositor_comments
;
The following automatic conversions were performed:

'_refine_ls_weighting_scheme' value 'w = 1/[\s^2^(Fo) +
0.00010|Fo|^2^]' was changed to 'calc'. New tag
'_refine_ls_weighting_details' was created. The value of the new tag
was set to 'w = 1/[\s^2^(Fo) + 0.00010|Fo|^2^]'.

Automatic conversion script
Id: cif_fix_values 3143 2015-03-26 13:38:13Z robertas 
;
_cod_original_cell_volume 4616.1099
_cod_original_sg_symbol_H-M 'P 21/c '
_cod_original_formula_sum 'C42 H58 Cl4 N12 O2 '
_cod_database_code 4116758

loop_
_symmetry_equiv_pos_as_xyz
x,y,z
-x,1/2+y,1/2-z
-x,-y,-z
x,1/2-y,1/2+z

loop_
_atom_site_aniso_label
_atom_site_aniso_U_11
_atom_site_aniso_U_22
_atom_site_aniso_U_33
_atom_site_aniso_U_12
_atom_site_aniso_U_13
_atom_site_aniso_U_23
Cl(55) 0.0480(7) 0.0560(8) 0.0552(8) -0.0071(6) -0.0040(6) 0.0008(6)
Cl(56) 0.0394(6) 0.0424(7) 0.0412(7) -0.0030(5) -0.0013(5) 0.0060(5)
Cl(57) 0.0478(7) 0.0635(9) 0.0599(9) -0.0016(6) -0.0005(6) -0.0170(7)
Cl(58) 0.0408(6) 0.0478(8) 0.0488(7) 0.0014(5) -0.0071(5) -0.0121(6)
O(59) 0.061(2) 0.071(3) 0.057(2) 0.008(2) 0.005(2) 0.015(2)
O(60) 0.060(2) 0.071(3) 0.056(2) -0.003(2) 0.000(2) 0.006(2)
N(43) 0.036(2) 0.051(3) 0.046(2) -0.003(2) -0.003(2) 0.003(2)
N(44) 0.039(2) 0.067(3) 0.042(2) -0.005(2) -0.010(2) 0.005(2)
N(45) 0.041(2) 0.044(2) 0.037(2) -0.002(2) -0.003(2) -0.001(2)
N(46) 0.032(2) 0.033(2) 0.050(2) -0.002(2) -0.007(2) 0.004(2)
N(47) 0.040(2) 0.042(3) 0.057(3) -0.009(2) -0.020(2) 0.016(2)
N(48) 0.034(2) 0.033(2) 0.039(2) -0.001(2) -0.008(2) 0.003(2)
N(49) 0.033(2) 0.039(2) 0.041(2) 0.002(2) -0.001(2) 0.007(2)
N(50) 0.037(2) 0.045(2) 0.043(2) -0.001(2) -0.008(2) 0.011(2)
N(51) 0.038(2) 0.039(2) 0.033(2) 0.003(2) -0.006(2) 0.003(2)
N(52) 0.033(2) 0.032(2) 0.049(2) -0.003(2) -0.005(2) 0.001(2)
N(53) 0.037(2) 0.036(2) 0.046(2) -0.003(2) -0.009(2) 0.005(2)
N(54) 0.039(2) 0.037(2) 0.045(2) -0.005(2) -0.011(2) 0.007(2)
C(1) 0.038(3) 0.043(3) 0.049(3) -0.010(2) -0.007(2) 0.000(2)
C(2) 0.055(3) 0.041(3) 0.052(3) -0.008(3) -0.005(3) -0.002(2)
C(3) 0.065(4) 0.044(3) 0.060(4) -0.010(3) -0.019(3) 0.001(3)
C(4) 0.053(3) 0.039(3) 0.099(5) -0.012(3) -0.017(3) 0.017(3)
C(5) 0.048(3) 0.051(4) 0.098(5) -0.006(3) 0.015(3) 0.015(3)
C(6) 0.049(3) 0.043(3) 0.055(3) -0.002(3) 0.003(3) 0.002(3)
C(7) 0.035(3) 0.070(4) 0.057(3) -0.005(2) 0.000(2) 0.000(3)
C(8) 0.035(3) 0.048(3) 0.045(3) -0.005(2) -0.006(2) -0.003(2)
C(9) 0.039(3) 0.045(3) 0.046(3) 0.000(2) -0.006(2) 0.004(2)
C(10) 0.037(3) 0.037(3) 0.039(3) -0.008(2) -0.007(2) 0.003(2)
C(11) 0.032(2) 0.041(3) 0.052(3) 0.002(2) 0.003(2) 0.002(2)
C(12) 0.045(3) 0.044(3) 0.041(3) 0.000(2) 0.001(2) -0.004(2)
C(13) 0.037(3) 0.042(3) 0.043(3) -0.007(2) -0.006(2) 0.000(2)
C(14) 0.029(2) 0.037(3) 0.039(3) -0.004(2) -0.005(2) 0.005(2)
C(15) 0.035(3) 0.035(3) 0.041(3) -0.001(2) -0.003(2) 0.002(2)
C(16) 0.033(2) 0.041(3) 0.051(3) -0.002(2) -0.007(2) 0.004(2)
C(17) 0.039(3) 0.041(3) 0.039(3) -0.002(2) -0.001(2) 0.004(2)
C(18) 0.045(3) 0.037(3) 0.050(3) -0.002(2) -0.009(2) 0.003(2)
C(19) 0.030(2) 0.036(3) 0.035(3) -0.010(2) -0.003(2) 0.005(2)
C(20) 0.039(3) 0.034(3) 0.052(3) -0.003(2) -0.002(2) 0.003(2)
C(21) 0.046(3) 0.042(3) 0.034(3) 0.000(2) -0.002(2) -0.003(2)
C(22) 0.043(3) 0.037(3) 0.035(3) 0.000(2) -0.001(2) 0.005(2)
C(23) 0.031(2) 0.034(3) 0.040(3) 0.001(2) -0.006(2) 0.006(2)
C(24) 0.029(2) 0.030(3) 0.039(3) -0.004(2) -0.004(2) -0.001(2)
C(25) 0.038(3) 0.050(3) 0.043(3) -0.001(2) -0.004(2) 0.004(2)
C(26) 0.038(3) 0.034(3) 0.039(3) 0.001(2) -0.006(2) 0.000(2)
C(27) 0.045(3) 0.058(3) 0.039(3) 0.001(2) 0.000(2) 0.009(2)
C(28) 0.035(2) 0.031(3) 0.036(3) -0.003(2) -0.003(2) 0.005(2)
C(29) 0.039(2) 0.042(3) 0.042(3) 0.005(2) 0.000(2) 0.005(2)
C(30) 0.044(3) 0.037(3) 0.038(3) 0.003(2) 0.000(2) -0.004(2)
C(31) 0.036(2) 0.043(3) 0.037(3) -0.002(2) -0.003(2) 0.002(2)
C(32) 0.030(2) 0.037(3) 0.041(3) 0.000(2) -0.004(2) 0.007(2)
C(33) 0.035(2) 0.033(3) 0.043(3) -0.003(2) -0.002(2) -0.003(2)
C(34) 0.046(3) 0.044(3) 0.046(3) 0.004(2) -0.004(2) 0.000(2)
C(35) 0.037(3) 0.035(3) 0.039(3) -0.003(2) -0.002(2) 0.002(2)
C(36) 0.051(3) 0.050(3) 0.055(3) -0.010(2) -0.009(2) 0.006(3)
C(37) 0.036(2) 0.042(3) 0.044(3) -0.008(2) -0.003(2) 0.004(2)
C(38) 0.047(3) 0.045(3) 0.053(3) -0.001(2) 0.003(2) 0.002(3)
C(39) 0.056(3) 0.061(4) 0.044(3) -0.014(3) 0.005(2) -0.003(3)
C(40) 0.061(3) 0.047(4) 0.051(3) -0.012(3) -0.006(2) 0.010(3)
C(41) 0.058(3) 0.044(3) 0.048(3) -0.007(2) -0.015(2) 0.011(3)
C(42) 0.048(3) 0.041(3) 0.053(3) -0.007(2) -0.002(2) 0.000(3)

loop_
_atom_site_label
_atom_site_fract_x
_atom_site_fract_y
_atom_site_fract_z
_atom_site_U_iso_or_equiv
_atom_site_thermal_displace_type
_atom_site_calc_flag
_atom_site_occupancy
Cl(55) 0.8881(1) 0.61303(5) 0.41598(8) 0.0534(4) Uani d 1.00
Cl(56) 0.38638(9) 0.43210(5) 0.08798(7) 0.0412(3) Uani d 1.00
Cl(57) 0.5304(1) 0.37524(6) 0.56308(8) 0.0572(4) Uani d 1.00
Cl(58) 1.00060(9) 0.31340(5) 0.12776(7) 0.0462(4) Uani d 1.00
O(59) 0.6926(3) 0.5737(2) 0.5256(2) 0.063(1) Uani d 1.00
O(60) 0.6538(3) 0.5964(2) 0.3031(2) 0.062(1) Uani d 1.00
N(43) 1.2707(3) 0.5649(2) 0.2597(2) 0.044(1) Uani d 1.00
N(44) 1.3205(3) 0.5240(2) 0.3884(2) 0.050(1) Uani d 1.00
N(45) 1.1383(3) 0.5116(2) 0.3250(2) 0.041(1) Uani d 1.00
N(46) 0.7907(3) 0.5141(1) 0.1362(2) 0.039(1) Uani d 1.00
N(47) 0.6238(3) 0.4864(2) 0.0625(3) 0.047(1) Uani d 1.00
N(48) 0.7213(3) 0.4280(1) 0.1539(2) 0.036(1) Uani d 1.00
N(49) 0.9229(3) 0.3327(2) 0.3866(2) 0.038(1) Uani d 1.00
N(50) 0.9711(3) 0.2856(2) 0.5085(2) 0.042(1) Uani d 1.00
N(51) 0.7808(3) 0.2861(1) 0.4521(2) 0.037(1) Uani d 1.00
N(52) 0.4336(3) 0.3350(1) 0.2802(2) 0.038(1) Uani d 1.00
N(53) 0.2663(3) 0.3398(1) 0.1924(2) 0.040(1) Uani d 1.00
N(54) 0.3069(3) 0.2626(1) 0.2689(2) 0.041(1) Uani d 1.00
C(1) 1.1847(4) 0.5969(2) 0.2146(3) 0.043(1) Uani d 1.00
C(2) 1.1791(4) 0.5991(2) 0.1266(3) 0.050(2) Uani d 1.00
C(3) 1.0958(5) 0.6298(2) 0.0844(3) 0.057(2) Uani d 1.00
C(4) 1.0182(5) 0.6589(2) 0.1294(4) 0.064(2) Uani d 1.00
C(5) 1.0249(4) 0.6557(2) 0.2157(4) 0.065(2) Uani d 1.00
C(6) 1.1086(4) 0.6261(2) 0.2592(3) 0.049(2) Uani d 1.00
C(7) 1.3890(4) 0.5679(2) 0.2322(3) 0.054(2) Uani d 1.00
C(8) 1.2433(4) 0.5330(2) 0.3249(3) 0.043(1) Uani d 1.00
C(9) 1.0853(4) 0.4966(2) 0.4037(3) 0.044(1) Uani d 1.00
C(10) 1.0778(4) 0.4975(2) 0.2464(3) 0.038(1) Uani d 1.00
C(11) 1.1329(4) 0.4681(2) 0.1886(3) 0.042(1) Uani d 1.00
C(12) 1.0761(4) 0.4535(2) 0.1137(3) 0.043(1) Uani d 1.00
C(13) 0.9628(4) 0.4685(2) 0.0968(3) 0.041(1) Uani d 1.00
C(14) 0.9078(3) 0.4983(2) 0.1560(3) 0.035(1) Uani d 1.00
C(15) 0.9640(4) 0.5132(2) 0.2310(3) 0.037(1) Uani d 1.00
C(16) 0.7662(4) 0.5710(2) 0.1247(3) 0.042(1) Uani d 1.00
C(17) 0.7111(4) 0.4766(2) 0.1166(3) 0.040(1) Uani d 1.00
C(18) 0.6818(4) 0.3800(2) 0.1090(3) 0.045(1) Uani d 1.00
C(19) 0.7553(3) 0.4235(2) 0.2420(3) 0.034(1) Uani d 1.00
C(20) 0.7121(4) 0.4599(2) 0.2992(3) 0.042(1) Uani d 1.00
C(21) 0.7381(4) 0.4533(2) 0.3839(3) 0.040(1) Uani d 1.00
C(22) 0.8057(4) 0.4110(2) 0.4134(3) 0.039(1) Uani d 1.00
C(23) 0.8486(3) 0.3762(2) 0.3562(3) 0.035(1) Uani d 1.00
C(24) 0.8253(3) 0.3819(2) 0.2704(3) 0.033(1) Uani d 1.00
C(25) 1.0431(4) 0.3341(2) 0.3630(3) 0.044(1) Uani d 1.00
C(26) 0.8918(4) 0.3014(2) 0.4500(3) 0.037(1) Uani d 1.00
C(27) 0.7379(4) 0.2634(2) 0.5299(3) 0.048(1) Uani d 1.00
C(28) 0.7078(3) 0.2801(2) 0.3755(3) 0.034(1) Uani d 1.00
C(29) 0.7354(4) 0.2433(2) 0.3165(3) 0.041(1) Uani d 1.00
C(30) 0.6617(4) 0.2355(2) 0.2454(3) 0.040(1) Uani d 1.00
C(31) 0.5615(4) 0.2659(2) 0.2341(3) 0.039(1) Uani d 1.00
C(32) 0.5355(3) 0.3032(2) 0.2939(3) 0.036(1) Uani d 1.00
C(33) 0.6065(3) 0.3101(2) 0.3668(3) 0.037(1) Uani d 1.00
C(34) 0.4386(4) 0.3922(2) 0.3001(3) 0.045(1) Uani d 1.00
C(35) 0.3343(4) 0.3128(2) 0.2465(3) 0.037(1) Uani d 1.00
C(36) 0.2277(4) 0.2306(2) 0.2141(3) 0.053(2) Uani d 1.00
C(37) 0.3462(4) 0.2420(2) 0.3506(3) 0.041(1) Uani d 1.00
C(38) 0.3371(4) 0.2729(2) 0.4220(3) 0.049(2) Uani d 1.00
C(39) 0.3772(4) 0.2528(2) 0.5005(3) 0.054(2) Uani d 1.00
C(40) 0.4243(4) 0.2025(2) 0.5064(3) 0.053(2) Uani d 1.00
C(41) 0.4313(4) 0.1718(2) 0.4347(3) 0.051(2) Uani d 1.00
C(42) 0.3940(4) 0.1914(2) 0.3560(3) 0.047(2) Uani d 1.00
H(1) 1.2350 0.5795 0.0953 0.0593 Uiso calc 1.00
H(2) 1.0915 0.6316 0.0215 0.0691 Uiso calc 1.00
H(3) 0.9600 0.6810 0.0997 0.0857 Uiso calc 1.00
H(4) 0.9678 0.6745 0.2486 0.0788 Uiso calc 1.00
H(5) 1.1149 0.6255 0.3208 0.0611 Uiso calc 1.00
H(6) 1.4180 0.5341 0.2168 0.0659 Uiso calc 1.00
H(7) 1.3950 0.5921 0.1858 0.0659 Uiso calc 1.00
H(8) 1.4409 0.5817 0.2782 0.0659 Uiso calc 1.00
H(9) 1.3031 0.5021 0.4352 0.0613 Uiso calc 1.00
H(10) 1.3965 0.5390 0.3876 0.0613 Uiso calc 1.00
H(11) 1.0791 0.5268 0.4403 0.0503 Uiso calc 1.00
H(12) 1.0096 0.4825 0.3916 0.0503 Uiso calc 1.00
H(13) 1.1304 0.4699 0.4334 0.0503 Uiso calc 1.00
H(14) 1.2115 0.4567 0.1995 0.0522 Uiso calc 1.00
H(15) 1.1146 0.4324 0.0729 0.0501 Uiso calc 1.00
H(16) 0.9224 0.4599 0.0432 0.0478 Uiso calc 1.00
H(17) 0.9242 0.5338 0.2708 0.0451 Uiso calc 1.00
H(18) 0.8318 0.5923 0.1431 0.0560 Uiso calc 1.00
H(19) 0.7462 0.5793 0.0671 0.0560 Uiso calc 1.00
H(20) 0.7029 0.5824 0.1575 0.0560 Uiso calc 1.00
H(21) 0.5663 0.4606 0.0491 0.0577 Uiso calc 1.00
H(22) 0.6170 0.5212 0.0364 0.0577 Uiso calc 1.00
H(23) 0.6022 0.3823 0.0935 0.0568 Uiso calc 1.00
H(24) 0.7235 0.3754 0.0598 0.0568 Uiso calc 1.00
H(25) 0.6952 0.3494 0.1448 0.0568 Uiso calc 1.00
H(26) 0.6666 0.4902 0.2785 0.0513 Uiso calc 1.00
H(27) 0.7048 0.4783 0.4240 0.0489 Uiso calc 1.00
H(28) 0.8238 0.4055 0.4741 0.0465 Uiso calc 1.00
H(29) 0.8555 0.3577 0.2299 0.0393 Uiso calc 1.00
H(30) 1.0681 0.2988 0.3471 0.0527 Uiso calc 1.00
H(31) 1.0530 0.3576 0.3176 0.0527 Uiso calc 1.00
H(32) 1.0933 0.3451 0.4105 0.0527 Uiso calc 1.00
H(33) 0.9528 0.2634 0.5547 0.0528 Uiso calc 1.00
H(34) 1.0506 0.2967 0.5056 0.0528 Uiso calc 1.00
H(35) 0.7493 0.2888 0.5764 0.0557 Uiso calc 1.00
H(36) 0.6590 0.2550 0.5240 0.0557 Uiso calc 1.00
H(37) 0.7804 0.2318 0.5470 0.0557 Uiso calc 1.00
H(38) 0.8060 0.2225 0.3249 0.0480 Uiso calc 1.00
H(39) 0.6785 0.2093 0.2036 0.0502 Uiso calc 1.00
H(40) 0.5104 0.2616 0.1821 0.0450 Uiso calc 1.00
H(41) 0.5871 0.3355 0.4096 0.0438 Uiso calc 1.00
H(42) 0.5126 0.4025 0.3231 0.0554 Uiso calc 1.00
H(43) 0.4207 0.4136 0.2502 0.0554 Uiso calc 1.00
H(44) 0.3829 0.4018 0.3404 0.0554 Uiso calc 1.00
H(45) 0.2853 0.3757 0.1762 0.0483 Uiso calc 1.00
H(46) 0.1963 0.3246 0.1691 0.0483 Uiso calc 1.00
H(47) 0.1559 0.2476 0.2025 0.0600 Uiso calc 1.00
H(48) 0.2616 0.2252 0.1591 0.0600 Uiso calc 1.00
H(49) 0.2161 0.1959 0.2365 0.0600 Uiso calc 1.00
H(50) 0.3013 0.3073 0.4182 0.0579 Uiso calc 1.00
H(51) 0.3719 0.2736 0.5502 0.0620 Uiso calc 1.00
H(52) 0.4526 0.1895 0.5612 0.0656 Uiso calc 1.00
H(53) 0.4622 0.1349 0.4395 0.0574 Uiso calc 1.00
H(54) 0.4003 0.1707 0.3057 0.0562 Uiso calc 1.00

loop_
_atom_type_symbol
_atom_type_oxidation_number
_atom_type_number_in_cell
_atom_type_scat_dispersion_real
_atom_type_scat_dispersion_imag
_atom_type_scat_source
C 0 168 0.003 0.002
;International Tables for Crystallography
(1992, Vol. C, Tables 4.2.6.8 and 6.1.1.1)
;
H 0 232 0.000 0.000
;International Tables for Crystallography
(1992, Vol. C, Table 6.1.1.2)
;
N 0 48 0.006 0.003
;International Tables for Crystallography
(1992, Vol. C, Tables 4.2.6.8 and 6.1.1.1)
;
Cl 0 16 0.148 0.159
;International Tables for Crystallography
(1992, Vol. C, Tables 4.2.6.8 and 6.1.1.1)
;
O 0 8 0.011 0.006
;International Tables for Crystallography
(1992, Vol. C, Tables 4.2.6.8 and 6.1.1.1)
;

loop_
_geom_angle_atom_site_label_1
_geom_angle_atom_site_label_2
_geom_angle_atom_site_label_3
_geom_angle
_geom_angle_site_symmetry_1
_geom_angle_site_symmetry_2
_geom_angle_site_symmetry_3
_geom_angle_publ_flag
C(1) N(43) C(7) 117.3(4) 1_555 1_555 1_555 yes
C(1) N(43) C(8) 121.1(4) 1_555 1_555 1_555 yes
C(7) N(43) C(8) 121.6(4) 1_555 1_555 1_555 yes
C(8) N(44) H(9) 121.4(4) 1_555 1_555 1_555 no
C(8) N(44) H(10) 120.4(4) 1_555 1_555 1_555 no
H(9) N(44) H(10) 118.2(4) 1_555 1_555 1_555 no
C(8) N(45) C(9) 122.3(4) 1_555 1_555 1_555 yes
C(8) N(45) C(10) 119.8(3) 1_555 1_555 1_555 yes
C(9) N(45) C(10) 117.6(3) 1_555 1_555 1_555 yes
C(14) N(46) C(16) 118.1(3) 1_555 1_555 1_555 yes
C(14) N(46) C(17) 119.4(4) 1_555 1_555 1_555 yes
C(16) N(46) C(17) 121.7(4) 1_555 1_555 1_555 yes
C(17) N(47) H(21) 122.0(4) 1_555 1_555 1_555 no
C(17) N(47) H(22) 119.3(4) 1_555 1_555 1_555 no
H(21) N(47) H(22) 118.7(4) 1_555 1_555 1_555 no
C(17) N(48) C(18) 120.7(4) 1_555 1_555 1_555 yes
C(17) N(48) C(19) 120.5(4) 1_555 1_555 1_555 yes
C(18) N(48) C(19) 118.1(4) 1_555 1_555 1_555 yes
C(23) N(49) C(25) 117.1(3) 1_555 1_555 1_555 yes
C(23) N(49) C(26) 120.2(4) 1_555 1_555 1_555 yes
C(25) N(49) C(26) 120.6(4) 1_555 1_555 1_555 yes
C(26) N(50) H(33) 122.0(4) 1_555 1_555 1_555 no
C(26) N(50) H(34) 120.4(4) 1_555 1_555 1_555 no
H(33) N(50) H(34) 117.5(4) 1_555 1_555 1_555 no
C(26) N(51) C(27) 120.2(4) 1_555 1_555 1_555 yes
C(26) N(51) C(28) 121.5(3) 1_555 1_555 1_555 yes
C(27) N(51) C(28) 116.9(3) 1_555 1_555 1_555 yes
C(32) N(52) C(34) 119.1(3) 1_555 1_555 1_555 yes
C(32) N(52) C(35) 120.5(4) 1_555 1_555 1_555 yes
C(34) N(52) C(35) 120.3(4) 1_555 1_555 1_555 yes
C(35) N(53) H(45) 120.9(4) 1_555 1_555 1_555 no
C(35) N(53) H(46) 120.9(4) 1_555 1_555 1_555 no
H(45) N(53) H(46) 118.3(4) 1_555 1_555 1_555 no
C(35) N(54) C(36) 120.2(4) 1_555 1_555 1_555 yes
C(35) N(54) C(37) 120.1(4) 1_555 1_555 1_555 yes
C(36) N(54) C(37) 119.4(4) 1_555 1_555 1_555 yes
N(43) C(1) C(2) 120.7(4) 1_555 1_555 1_555 yes
N(43) C(1) C(6) 119.3(4) 1_555 1_555 1_555 yes
C(2) C(1) C(6) 120.0(5) 1_555 1_555 1_555 yes
C(1) C(2) C(3) 119.8(5) 1_555 1_555 1_555 yes
C(1) C(2) H(1) 119.7(5) 1_555 1_555 1_555 no
C(3) C(2) H(1) 120.4(5) 1_555 1_555 1_555 no
C(2) C(3) C(4) 120.2(5) 1_555 1_555 1_555 yes
C(2) C(3) H(2) 120.1(6) 1_555 1_555 1_555 no
C(4) C(3) H(2) 119.7(5) 1_555 1_555 1_555 no
C(3) C(4) C(5) 119.0(5) 1_555 1_555 1_555 yes
C(3) C(4) H(3) 120.3(6) 1_555 1_555 1_555 no
C(5) C(4) H(3) 120.8(6) 1_555 1_555 1_555 no
C(4) C(5) C(6) 121.9(5) 1_555 1_555 1_555 yes
C(4) C(5) H(4) 120.2(6) 1_555 1_555 1_555 no
C(6) C(5) H(4) 117.9(6) 1_555 1_555 1_555 no
C(1) C(6) C(5) 119.1(5) 1_555 1_555 1_555 yes
C(1) C(6) H(5) 119.5(5) 1_555 1_555 1_555 no
C(5) C(6) H(5) 121.4(5) 1_555 1_555 1_555 no
N(43) C(7) H(6) 112.6(4) 1_555 1_555 1_555 no
N(43) C(7) H(7) 112.0(4) 1_555 1_555 1_555 no
N(43) C(7) H(8) 109.9(4) 1_555 1_555 1_555 no
H(6) C(7) H(7) 108.8(5) 1_555 1_555 1_555 no
H(6) C(7) H(8) 106.9(5) 1_555 1_555 1_555 no
H(7) C(7) H(8) 106.3(5) 1_555 1_555 1_555 no
N(43) C(8) N(44) 119.7(4) 1_555 1_555 1_555 yes
N(43) C(8) N(45) 119.7(4) 1_555 1_555 1_555 yes
N(44) C(8) N(45) 120.6(4) 1_555 1_555 1_555 yes
N(45) C(9) H(11) 111.3(4) 1_555 1_555 1_555 no
N(45) C(9) H(12) 110.6(4) 1_555 1_555 1_555 no
N(45) C(9) H(13) 110.5(4) 1_555 1_555 1_555 no
H(11) C(9) H(12) 108.0(4) 1_555 1_555 1_555 no
H(11) C(9) H(13) 108.2(5) 1_555 1_555 1_555 no
H(12) C(9) H(13) 108.2(5) 1_555 1_555 1_555 no
N(45) C(10) C(11) 119.3(4) 1_555 1_555 1_555 yes
N(45) C(10) C(15) 119.7(4) 1_555 1_555 1_555 yes
C(11) C(10) C(15) 121.1(4) 1_555 1_555 1_555 yes
C(10) C(11) C(12) 120.2(4) 1_555 1_555 1_555 yes
C(10) C(11) H(14) 121.3(5) 1_555 1_555 1_555 no
C(12) C(11) H(14) 118.5(4) 1_555 1_555 1_555 no
C(11) C(12) C(13) 119.9(4) 1_555 1_555 1_555 yes
C(11) C(12) H(15) 120.4(4) 1_555 1_555 1_555 no
C(13) C(12) H(15) 119.7(5) 1_555 1_555 1_555 no
C(12) C(13) C(14) 119.3(4) 1_555 1_555 1_555 yes
C(12) C(13) H(16) 121.1(4) 1_555 1_555 1_555 no
C(14) C(13) H(16) 119.5(4) 1_555 1_555 1_555 no
N(46) C(14) C(13) 118.2(4) 1_555 1_555 1_555 yes
N(46) C(14) C(15) 120.7(4) 1_555 1_555 1_555 yes
C(13) C(14) C(15) 121.2(4) 1_555 1_555 1_555 yes
C(10) C(15) C(14) 118.3(4) 1_555 1_555 1_555 yes
C(10) C(15) H(17) 122.1(4) 1_555 1_555 1_555 no
C(14) C(15) H(17) 119.6(4) 1_555 1_555 1_555 no
N(46) C(16) H(18) 110.9(4) 1_555 1_555 1_555 no
N(46) C(16) H(19) 111.5(4) 1_555 1_555 1_555 no
N(46) C(16) H(20) 111.6(4) 1_555 1_555 1_555 no
H(18) C(16) H(19) 108.3(4) 1_555 1_555 1_555 no
H(18) C(16) H(20) 106.9(5) 1_555 1_555 1_555 no
H(19) C(16) H(20) 107.5(4) 1_555 1_555 1_555 no
N(46) C(17) N(47) 121.1(4) 1_555 1_555 1_555 yes
N(46) C(17) N(48) 119.1(4) 1_555 1_555 1_555 yes
N(47) C(17) N(48) 119.8(4) 1_555 1_555 1_555 yes
N(48) C(18) H(23) 110.5(4) 1_555 1_555 1_555 no
N(48) C(18) H(24) 109.8(4) 1_555 1_555 1_555 no
N(48) C(18) H(25) 109.4(4) 1_555 1_555 1_555 no
H(23) C(18) H(24) 109.6(5) 1_555 1_555 1_555 no
H(23) C(18) H(25) 108.9(4) 1_555 1_555 1_555 no
H(24) C(18) H(25) 108.5(4) 1_555 1_555 1_555 no
N(48) C(19) C(20) 119.5(4) 1_555 1_555 1_555 yes
N(48) C(19) C(24) 120.0(4) 1_555 1_555 1_555 yes
C(20) C(19) C(24) 120.5(4) 1_555 1_555 1_555 yes
C(19) C(20) C(21) 119.4(4) 1_555 1_555 1_555 yes
C(19) C(20) H(26) 120.0(5) 1_555 1_555 1_555 no
C(21) C(20) H(26) 120.6(4) 1_555 1_555 1_555 no
C(20) C(21) C(22) 120.8(4) 1_555 1_555 1_555 yes
C(20) C(21) H(27) 118.9(4) 1_555 1_555 1_555 no
C(22) C(21) H(27) 120.3(4) 1_555 1_555 1_555 no
C(21) C(22) C(23) 119.0(4) 1_555 1_555 1_555 yes
C(21) C(22) H(28) 121.4(4) 1_555 1_555 1_555 no
C(23) C(22) H(28) 119.6(4) 1_555 1_555 1_555 no
N(49) C(23) C(22) 119.3(4) 1_555 1_555 1_555 yes
N(49) C(23) C(24) 118.8(4) 1_555 1_555 1_555 yes
C(22) C(23) C(24) 121.9(4) 1_555 1_555 1_555 yes
C(19) C(24) C(23) 118.5(4) 1_555 1_555 1_555 yes
C(19) C(24) H(29) 119.2(4) 1_555 1_555 1_555 no
C(23) C(24) H(29) 122.3(4) 1_555 1_555 1_555 no
N(49) C(25) H(30) 110.6(4) 1_555 1_555 1_555 no
N(49) C(25) H(31) 111.8(4) 1_555 1_555 1_555 no
N(49) C(25) H(32) 110.4(4) 1_555 1_555 1_555 no
H(30) C(25) H(31) 108.6(4) 1_555 1_555 1_555 no
H(30) C(25) H(32) 106.5(4) 1_555 1_555 1_555 no
H(31) C(25) H(32) 108.7(5) 1_555 1_555 1_555 no
N(49) C(26) N(50) 119.2(4) 1_555 1_555 1_555 yes
N(49) C(26) N(51) 119.1(4) 1_555 1_555 1_555 yes
N(50) C(26) N(51) 121.7(4) 1_555 1_555 1_555 yes
N(51) C(27) H(35) 110.2(4) 1_555 1_555 1_555 no
N(51) C(27) H(36) 112.3(4) 1_555 1_555 1_555 no
N(51) C(27) H(37) 110.9(4) 1_555 1_555 1_555 no
H(35) C(27) H(36) 107.9(4) 1_555 1_555 1_555 no
H(35) C(27) H(37) 106.2(4) 1_555 1_555 1_555 no
H(36) C(27) H(37) 109.1(5) 1_555 1_555 1_555 no
N(51) C(28) C(29) 119.6(4) 1_555 1_555 1_555 yes
N(51) C(28) C(33) 118.5(4) 1_555 1_555 1_555 yes
C(29) C(28) C(33) 121.8(4) 1_555 1_555 1_555 yes
C(28) C(29) C(30) 119.5(4) 1_555 1_555 1_555 yes
C(28) C(29) H(38) 119.9(5) 1_555 1_555 1_555 no
C(30) C(29) H(38) 120.6(4) 1_555 1_555 1_555 no
C(29) C(30) C(31) 119.9(4) 1_555 1_555 1_555 yes
C(29) C(30) H(39) 121.0(4) 1_555 1_555 1_555 no
C(31) C(30) H(39) 119.1(4) 1_555 1_555 1_555 no
C(30) C(31) C(32) 119.9(4) 1_555 1_555 1_555 yes
C(30) C(31) H(40) 120.2(4) 1_555 1_555 1_555 no
C(32) C(31) H(40) 119.9(4) 1_555 1_555 1_555 no
N(52) C(32) C(31) 119.1(4) 1_555 1_555 1_555 yes
N(52) C(32) C(33) 120.0(4) 1_555 1_555 1_555 yes
C(31) C(32) C(33) 120.9(4) 1_555 1_555 1_555 yes
C(28) C(33) C(32) 118.0(4) 1_555 1_555 1_555 yes
C(28) C(33) H(41) 121.0(4) 1_555 1_555 1_555 no
C(32) C(33) H(41) 121.0(4) 1_555 1_555 1_555 no
N(52) C(34) H(42) 111.9(4) 1_555 1_555 1_555 no
N(52) C(34) H(43) 111.1(4) 1_555 1_555 1_555 no
N(52) C(34) H(44) 111.3(4) 1_555 1_555 1_555 no
H(42) C(34) H(43) 108.0(5) 1_555 1_555 1_555 no
H(42) C(34) H(44) 107.8(5) 1_555 1_555 1_555 no
H(43) C(34) H(44) 106.5(4) 1_555 1_555 1_555 no
N(52) C(35) N(53) 120.5(4) 1_555 1_555 1_555 yes
N(52) C(35) N(54) 119.1(4) 1_555 1_555 1_555 yes
N(53) C(35) N(54) 120.4(4) 1_555 1_555 1_555 yes
N(54) C(36) H(47) 112.8(5) 1_555 1_555 1_555 no
N(54) C(36) H(48) 109.0(4) 1_555 1_555 1_555 no
N(54) C(36) H(49) 112.1(4) 1_555 1_555 1_555 no
H(47) C(36) H(48) 106.6(5) 1_555 1_555 1_555 no
H(47) C(36) H(49) 109.8(5) 1_555 1_555 1_555 no
H(48) C(36) H(49) 106.1(5) 1_555 1_555 1_555 no
N(54) C(37) C(38) 120.0(4) 1_555 1_555 1_555 yes
N(54) C(37) C(42) 119.2(4) 1_555 1_555 1_555 yes
C(38) C(37) C(42) 120.8(4) 1_555 1_555 1_555 yes
C(37) C(38) C(39) 119.3(5) 1_555 1_555 1_555 yes
C(37) C(38) H(50) 120.5(5) 1_555 1_555 1_555 no
C(39) C(38) H(50) 120.1(5) 1_555 1_555 1_555 no
C(38) C(39) C(40) 120.1(5) 1_555 1_555 1_555 yes
C(38) C(39) H(51) 120.4(6) 1_555 1_555 1_555 no
C(40) C(39) H(51) 119.5(5) 1_555 1_555 1_555 no
C(39) C(40) C(41) 119.8(5) 1_555 1_555 1_555 yes
C(39) C(40) H(52) 118.8(5) 1_555 1_555 1_555 no
C(41) C(40) H(52) 121.4(5) 1_555 1_555 1_555 no
C(40) C(41) C(42) 121.0(5) 1_555 1_555 1_555 yes
C(40) C(41) H(53) 119.7(5) 1_555 1_555 1_555 no
C(42) C(41) H(53) 119.4(5) 1_555 1_555 1_555 no
C(37) C(42) C(41) 118.9(4) 1_555 1_555 1_555 yes
C(37) C(42) H(54) 119.6(5) 1_555 1_555 1_555 no
C(41) C(42) H(54) 121.5(5) 1_555 1_555 1_555 no

loop_
_geom_bond_atom_site_label_1
_geom_bond_atom_site_label_2
_geom_bond_distance
_geom_bond_site_symmetry_1
_geom_bond_site_symmetry_2
_geom_bond_publ_flag
N(43) C(1) 1.439(6) 1_555 1_555 yes
N(43) C(7) 1.473(6) 1_555 1_555 yes
N(43) C(8) 1.360(6) 1_555 1_555 yes
N(44) C(8) 1.328(6) 1_555 1_555 yes
N(45) C(8) 1.335(6) 1_555 1_555 yes
N(45) C(9) 1.475(6) 1_555 1_555 yes
N(45) C(10) 1.438(6) 1_555 1_555 yes
N(46) C(14) 1.436(5) 1_555 1_555 yes
N(46) C(16) 1.463(6) 1_555 1_555 yes
N(46) C(17) 1.342(6) 1_555 1_555 yes
N(47) C(17) 1.313(6) 1_555 1_555 yes
N(48) C(17) 1.355(6) 1_555 1_555 yes
N(48) C(18) 1.458(6) 1_555 1_555 yes
N(48) C(19) 1.433(5) 1_555 1_555 yes
N(49) C(23) 1.454(6) 1_555 1_555 yes
N(49) C(25) 1.471(5) 1_555 1_555 yes
N(49) C(26) 1.344(6) 1_555 1_555 yes
N(50) C(26) 1.328(6) 1_555 1_555 yes
N(51) C(26) 1.350(5) 1_555 1_555 yes
N(51) C(27) 1.474(6) 1_555 1_555 yes
N(51) C(28) 1.447(6) 1_555 1_555 yes
N(52) C(32) 1.435(6) 1_555 1_555 yes
N(52) C(34) 1.466(6) 1_555 1_555 yes
N(52) C(35) 1.362(6) 1_555 1_555 yes
N(53) C(35) 1.319(6) 1_555 1_555 yes
N(54) C(35) 1.349(6) 1_555 1_555 yes
N(54) C(36) 1.466(6) 1_555 1_555 yes
N(54) C(37) 1.443(6) 1_555 1_555 yes
C(1) C(2) 1.395(7) 1_555 1_555 yes
C(1) C(6) 1.379(7) 1_555 1_555 yes
C(2) C(3) 1.377(7) 1_555 1_555 yes
C(3) C(4) 1.391(8) 1_555 1_555 yes
C(4) C(5) 1.368(8) 1_555 1_555 yes
C(5) C(6) 1.376(8) 1_555 1_555 yes
C(10) C(11) 1.365(6) 1_555 1_555 yes
C(10) C(15) 1.389(6) 1_555 1_555 yes
C(11) C(12) 1.374(7) 1_555 1_555 yes
C(12) C(13) 1.381(6) 1_555 1_555 yes
C(13) C(14) 1.386(6) 1_555 1_555 yes
C(14) C(15) 1.374(6) 1_555 1_555 yes
C(19) C(20) 1.400(6) 1_555 1_555 yes
C(19) C(24) 1.380(6) 1_555 1_555 yes
C(20) C(21) 1.370(6) 1_555 1_555 yes
C(21) C(22) 1.383(6) 1_555 1_555 yes
C(22) C(23) 1.373(6) 1_555 1_555 yes
C(23) C(24) 1.379(6) 1_555 1_555 yes
C(28) C(29) 1.366(6) 1_555 1_555 yes
C(28) C(33) 1.399(6) 1_555 1_555 yes
C(29) C(30) 1.389(6) 1_555 1_555 yes
C(30) C(31) 1.395(6) 1_555 1_555 yes
C(31) C(32) 1.378(6) 1_555 1_555 yes
C(32) C(33) 1.391(6) 1_555 1_555 yes
C(37) C(38) 1.382(7) 1_555 1_555 yes
C(37) C(42) 1.383(7) 1_555 1_555 yes
C(38) C(39) 1.397(7) 1_555 1_555 yes
C(39) C(40) 1.374(7) 1_555 1_555 yes
C(40) C(41) 1.378(7) 1_555 1_555 yes
C(41) C(42) 1.387(7) 1_555 1_555 yes
